data_7130837
loop_
_publ_author_name
'Lin, Bo'
'Yao, Yunfei'
'Huang, Yangjie'
'Lin, Qi'
'Weng, Zhiqiang'

_publ_section_title
;
 Regioselective synthesis of 3-trifluoromethyl 1,2,4-triazoles via
 photocycloaddition of sydnone with CF3CN
;
_journal_name_full 'Chemical Communications'
_journal_paper_doi 10.1039/D2CC03928A
_journal_year 2022
_chemical_formula_moiety 'C9 H5 F3 N2 O'
_chemical_formula_sum 'C9 H5 F3 N2 O'
_chemical_formula_weight 214.15
_space_group_crystal_system monoclinic
_space_group_IT_number 15
_space_group_name_Hall '-C 2yc'
_space_group_name_H-M_alt 'C 1 2/c 1'
_atom_sites_solution_hydrogens geom
_atom_sites_solution_primary direct
_atom_sites_solution_secondary difmap
_audit_creation_date 2021-02-25
_audit_creation_method
;
Olex2 1.2
(compiled 2018.05.29 svn.r3508 for OlexSys, GUI svn.r5506)
;
_audit_update_record
;
2021-06-08 deposited with the CCDC.	2022-10-05 downloaded from the CCDC.
;
_cell_angle_alpha 90.00
_cell_angle_beta 93.245(11)
_cell_angle_gamma 90.00
_cell_formula_units_Z 8
_cell_length_a 17.5653(19)
_cell_length_b 4.4815(5)
_cell_length_c 24.060(2)
_cell_measurement_reflns_used 3620
_cell_measurement_temperature 296.15
_cell_measurement_theta_max 66.81
_cell_measurement_theta_min 3.68
_cell_volume 1890.9(3)
_computing_cell_refinement lb20201022
_computing_data_reduction lb20201022
_computing_molecular_graphics 'Olex2 (Dolomanov et al., 2009)'
_computing_publication_material 'Olex2 (Dolomanov et al., 2009)'
_computing_structure_refinement 'XL (Sheldrick, 2008)'
_computing_structure_solution 'SHELXT 2018/2 (Sheldrick, 2018)'
_diffrn_ambient_temperature 296.15
_diffrn_measured_fraction_theta_full 0.963
_diffrn_measured_fraction_theta_max 0.963
_diffrn_measurement_device_type 'Bruker APEX-II CCD'
_diffrn_measurement_method '\f and \w scans'
_diffrn_radiation_monochromator graphite
_diffrn_radiation_type CuK\a
_diffrn_radiation_wavelength 1.54178
_diffrn_reflns_av_R_equivalents 0.0833
_diffrn_reflns_av_unetI/netI 0.0641
_diffrn_reflns_limit_h_max 16
_diffrn_reflns_limit_h_min -20
_diffrn_reflns_limit_k_max 5
_diffrn_reflns_limit_k_min -5
_diffrn_reflns_limit_l_max 28
_diffrn_reflns_limit_l_min -28
_diffrn_reflns_number 6581
_diffrn_reflns_theta_full 66.51
_diffrn_reflns_theta_max 66.51
_diffrn_reflns_theta_min 3.68
_diffrn_source 'fine-focus sealed tube'
_diffrn_standards_number 0
_exptl_absorpt_coefficient_mu 1.251
_exptl_absorpt_correction_T_max 0.9401
_exptl_absorpt_correction_T_min 0.8851
_exptl_absorpt_correction_type none
_exptl_crystal_colour 'clear light white'
_exptl_crystal_colour_lustre clear
_exptl_crystal_colour_modifier light
_exptl_crystal_colour_primary white
_exptl_crystal_density_diffrn 1.504
_exptl_crystal_density_method 'not measured'
_exptl_crystal_description plate
_exptl_crystal_F_000 864
_exptl_crystal_size_max 0.1
_exptl_crystal_size_mid 0.05
_exptl_crystal_size_min 0.05
_refine_diff_density_max 0.301
_refine_diff_density_min -0.272
_refine_diff_density_rms 0.075
_refine_ls_extinction_method none
_refine_ls_goodness_of_fit_ref 1.096
_refine_ls_hydrogen_treatment constr
_refine_ls_matrix_type full
_refine_ls_number_parameters 136
_refine_ls_number_reflns 1610
_refine_ls_number_restraints 0
_refine_ls_restrained_S_all 1.096
_refine_ls_R_factor_all 0.0998
_refine_ls_R_factor_gt 0.0778
_refine_ls_shift/su_max 0.000
_refine_ls_shift/su_mean 0.000
_refine_ls_structure_factor_coef Fsqd
_refine_ls_weighting_details 'calc w=1/[\s^2^(Fo^2^)+(0.1027P)^2^+3.8934P] where P=(Fo^2^+2Fc^2^)/3'
_refine_ls_weighting_scheme calc
_refine_ls_wR_factor_gt 0.2165
_refine_ls_wR_factor_ref 0.2352
_reflns_number_gt 1206
_reflns_number_total 1610
_reflns_threshold_expression >2sigma(I)
_cod_data_source_file d2cc03928a2.cif
_cod_data_source_block 11
_cod_database_code 7130837
_olex2_refinement_description
;
1. Fixed Uiso
 At 1.2 times of:
  All C(H) groups
2.a Aromatic/amide H refined with riding coordinates:
 C00A(H00A), C00B(H00B), C00C(H00C), C00D(H00D), C00E(H00E)
;
_olex2_submission_special_instructions 'No special instructions were received'

loop_
_space_group_symop_id
_space_group_symop_operation_xyz
1 'x, y, z'
2 '-x, y, -z+1/2'
3 'x+1/2, y+1/2, z'
4 '-x+1/2, y+1/2, -z+1/2'
5 '-x, -y, -z'
6 'x, -y, z-1/2'
7 '-x+1/2, -y+1/2, -z'
8 'x+1/2, -y+1/2, z-1/2'

loop_
_atom_site_label
_atom_site_type_symbol
_atom_site_fract_x
_atom_site_fract_y
_atom_site_fract_z
_atom_site_U_iso_or_equiv
_atom_site_adp_type
_atom_site_occupancy
_atom_site_calc_flag
_atom_site_disorder_assembly
_atom_site_disorder_group
_atom_site_refinement_flags_posn
O001 O 0.76854(14) 0.5746(7) 0.65461(10) 0.0566(8) Uani 1 d . . .
F002 F 0.84354(15) 0.7226(8) 0.50328(10) 0.0867(10) Uani 1 d . . .
F003 F 0.95193(14) 0.7353(8) 0.54494(13) 0.0966(11) Uani 1 d . . .
N004 N 0.79290(17) 0.6087(8) 0.60053(12) 0.0541(9) Uani 1 d . . .
F005 F 0.8863(3) 1.1273(7) 0.53654(14) 0.1300(16) Uani 1 d . . .
N006 N 0.45948(19) -0.2877(10) 0.67943(15) 0.0716(11) Uani 1 d . . .
C007 C 0.70573(19) 0.3878(9) 0.65630(15) 0.0497(9) Uani 1 d . . .
C008 C 0.5134(2) -0.1480(10) 0.67532(16) 0.0562(10) Uani 1 d . . .
C009 C 0.58037(19) 0.0339(9) 0.66911(15) 0.0503(10) Uani 1 d . . .
C00A C 0.8489(2) 0.7809(9) 0.60030(17) 0.0558(10) Uani 1 d . . .
H00A H 0.8688 0.8684 0.6330 0.067 Uiso 1 calc . . R
C00B C 0.6716(2) 0.2472(10) 0.61029(15) 0.0541(10) Uani 1 d . . .
H00B H 0.6906 0.2717 0.5753 0.065 Uiso 1 calc . . R
C00C C 0.6086(2) 0.0690(10) 0.61745(16) 0.0544(10) Uani 1 d . . .
H00C H 0.5851 -0.0282 0.5869 0.065 Uiso 1 calc . . R
C00D C 0.6777(2) 0.3537(10) 0.70852(16) 0.0560(10) Uani 1 d . . .
H00D H 0.7010 0.4516 0.7390 0.067 Uiso 1 calc . . R
C00E C 0.6155(2) 0.1750(10) 0.71510(16) 0.0572(11) Uani 1 d . . .
H00E H 0.5970 0.1485 0.7502 0.069 Uiso 1 calc . . R
C00F C 0.8828(2) 0.8416(10) 0.54623(19) 0.0625(11) Uani 1 d . . .

loop_
_atom_site_aniso_label
_atom_site_aniso_U_11
_atom_site_aniso_U_22
_atom_site_aniso_U_33
_atom_site_aniso_U_23
_atom_site_aniso_U_13
_atom_site_aniso_U_12
O001 0.0425(15) 0.0726(19) 0.0548(14) 0.0009(12) 0.0040(11) -0.0079(13)
F002 0.0681(17) 0.129(3) 0.0640(15) -0.0006(15) 0.0129(12) -0.0112(17)
F003 0.0406(14) 0.138(3) 0.113(2) 0.0179(19) 0.0222(13) 0.0003(16)
N004 0.0379(18) 0.068(2) 0.0567(18) 0.0006(15) 0.0074(13) 0.0059(16)
F005 0.223(4) 0.0616(19) 0.114(2) 0.0097(16) 0.085(3) 0.005(2)
N006 0.041(2) 0.093(3) 0.082(2) -0.013(2) 0.0059(17) -0.015(2)
C007 0.0294(18) 0.060(2) 0.059(2) 0.0022(17) 0.0020(15) 0.0061(17)
C008 0.036(2) 0.067(3) 0.066(2) -0.0079(19) 0.0024(17) 0.0028(19)
C009 0.0299(19) 0.058(2) 0.063(2) -0.0023(17) 0.0031(15) 0.0060(17)
C00A 0.046(2) 0.058(2) 0.063(2) -0.0006(18) 0.0039(18) -0.003(2)
C00B 0.038(2) 0.070(3) 0.054(2) -0.0022(18) 0.0056(16) 0.0047(19)
C00C 0.0327(19) 0.068(3) 0.062(2) -0.0105(18) 0.0014(16) 0.0039(18)
C00D 0.044(2) 0.068(3) 0.056(2) -0.0026(18) 0.0020(17) -0.005(2)
C00E 0.043(2) 0.072(3) 0.058(2) -0.0002(19) 0.0079(17) -0.001(2)
C00F 0.055(3) 0.059(3) 0.074(3) -0.003(2) 0.013(2) 0.005(2)

loop_
_atom_type_symbol
_atom_type_description
_atom_type_scat_dispersion_real
_atom_type_scat_dispersion_imag
_atom_type_scat_source
C C 0.0181 0.0091 'International Tables Vol C Tables 4.2.6.8 and 6.1.1.4'
H H 0.0000 0.0000 'International Tables Vol C Tables 4.2.6.8 and 6.1.1.4'
F F 0.0727 0.0534 'International Tables Vol C Tables 4.2.6.8 and 6.1.1.4'
N N 0.0311 0.0180 'International Tables Vol C Tables 4.2.6.8 and 6.1.1.4'
O O 0.0492 0.0322 'International Tables Vol C Tables 4.2.6.8 and 6.1.1.4'

loop_
_geom_angle_atom_site_label_1
_geom_angle_atom_site_label_2
_geom_angle_atom_site_label_3
_geom_angle
_geom_angle_site_symmetry_1
_geom_angle_site_symmetry_3
_geom_angle_publ_flag
C007 O001 N004 112.2(3) . . ?
C00A N004 O001 110.7(3) . . ?
C00B C007 O001 124.2(3) . . ?
C00B C007 C00D 121.1(4) . . ?
C00D C007 O001 114.7(3) . . ?
N006 C008 C009 178.5(5) . . ?
C00C C009 C008 119.7(3) . . ?
C00C C009 C00E 120.1(4) . . ?
C00E C009 C008 120.2(3) . . ?
N004 C00A H00A 120.9 . . ?
N004 C00A C00F 118.1(4) . . ?
C00F C00A H00A 120.9 . . ?
C007 C00B H00B 120.7 . . ?
C007 C00B C00C 118.5(3) . . ?
C00C C00B H00B 120.7 . . ?
C009 C00C C00B 120.8(4) . . ?
C009 C00C H00C 119.6 . . ?
C00B C00C H00C 119.6 . . ?
C007 C00D H00D 120.1 . . ?
C00E C00D C007 119.8(4) . . ?
C00E C00D H00D 120.1 . . ?
C009 C00E H00E 120.2 . . ?
C00D C00E C009 119.7(3) . . ?
C00D C00E H00E 120.2 . . ?
F002 C00F C00A 113.2(4) . . ?
F003 C00F F002 106.2(4) . . ?
F003 C00F C00A 111.9(4) . . ?
F005 C00F F002 106.5(4) . . ?
F005 C00F F003 107.5(4) . . ?
F005 C00F C00A 111.2(4) . . ?

loop_
_geom_bond_atom_site_label_1
_geom_bond_atom_site_label_2
_geom_bond_distance
_geom_bond_site_symmetry_2
_geom_bond_publ_flag
O001 N004 1.401(4) . ?
O001 C007 1.387(4) . ?
F002 C00F 1.322(5) . ?
F003 C00F 1.307(5) . ?
N004 C00A 1.250(5) . ?
F005 C00F 1.304(5) . ?
N006 C008 1.144(5) . ?
C007 C00B 1.381(5) . ?
C007 C00D 1.384(5) . ?
C008 C009 1.446(5) . ?
C009 C00C 1.373(5) . ?
C009 C00E 1.389(6) . ?
C00A H00A 0.9300 . ?
C00A C00F 1.486(6) . ?
C00B H00B 0.9300 . ?
C00B C00C 1.383(5) . ?
C00C H00C 0.9300 . ?
C00D H00D 0.9300 . ?
C00D C00E 1.370(5) . ?
C00E H00E 0.9300 . ?

loop_
_geom_torsion_atom_site_label_1
_geom_torsion_atom_site_label_2
_geom_torsion_atom_site_label_3
_geom_torsion_atom_site_label_4
_geom_torsion
_geom_torsion_site_symmetry_1
_geom_torsion_site_symmetry_2
_geom_torsion_site_symmetry_3
_geom_torsion_site_symmetry_4
_geom_torsion_publ_flag
O001 N004 C00A C00F 179.6(3) . . . . ?
O001 C007 C00B C00C -179.3(3) . . . . ?
O001 C007 C00D C00E 179.7(4) . . . . ?
N004 O001 C007 C00B 1.0(5) . . . . ?
N004 O001 C007 C00D -178.0(3) . . . . ?
N004 C00A C00F F002 6.0(6) . . . . ?
N004 C00A C00F F003 -113.9(5) . . . . ?
N004 C00A C00F F005 125.8(5) . . . . ?
N006 C008 C009 C00C -60(18) . . . . ?
N006 C008 C009 C00E 119(18) . . . . ?
C007 O001 N004 C00A 179.2(3) . . . . ?
C007 C00B C00C C009 0.3(6) . . . . ?
C007 C00D C00E C009 -1.1(6) . . . . ?
C008 C009 C00C C00B 178.5(4) . . . . ?
C008 C009 C00E C00D -178.2(4) . . . . ?
C00B C007 C00D C00E 0.7(6) . . . . ?
C00C C009 C00E C00D 1.2(6) . . . . ?
C00D C007 C00B C00C -0.3(6) . . . . ?
C00E C009 C00C C00B -0.8(6) . . . . ?
